data_2209686
loop_
_publ_author_name
'Ar\?ic\?i, Cengiz'
'K\?ir\?ilm\?i\,s, Cumhur'
'Koca, Murat'
'W. Heinemann, Frank'

_publ_section_title
;
 (3-Methyl-3-phenylcyclobutyl)(naphtho[2,1-<i>b</i>]furan-2-yl)methanone
;
_journal_coeditor_code WN2033
_journal_issue 7
_journal_name_full 'Acta Crystallographica Section E'
_journal_page_first o2783
_journal_page_last o2784
_journal_paper_doi 10.1107/S1600536806021398
_journal_volume 62
_journal_year 2006
_chemical_formula_iupac 'C24 H20 O2'
_chemical_formula_moiety 'C24 H20 O2'
_chemical_formula_sum 'C24 H20 O2'
_chemical_formula_weight 340.40
_chemical_name_systematic
;
(Naphtho[2,1-<i>b</i>]furan-2-yl)(3-methyl-3-phenylcyclobutyl)methanone
;
_space_group_IT_number 2
_symmetry_cell_setting triclinic
_symmetry_space_group_name_Hall '-P 1'
_symmetry_space_group_name_H-M 'P -1'
_atom_sites_solution_hydrogens geom
_atom_sites_solution_primary direct
_atom_sites_solution_secondary difmap
_audit_creation_method SHELXL-97
_cell_angle_alpha 112.064(5)
_cell_angle_beta 97.270(6)
_cell_angle_gamma 96.165(6)
_cell_formula_units_Z 2
_cell_length_a 5.9316(4)
_cell_length_b 11.9690(10)
_cell_length_c 13.7600(10)
_cell_measurement_reflns_used 101
_cell_measurement_temperature 100(2)
_cell_measurement_theta_max 20.00
_cell_measurement_theta_min 6.00
_cell_volume 885.23(12)
_computing_cell_refinement 'EVALCCD (Bruker--Nonius, 2002)'
_computing_data_collection 'COLLECT (Bruker--Nonius, 2002)'
_computing_data_reduction EVALCCD
_computing_molecular_graphics 'SHELXTL and PLATON (Spek, 2003)'
_computing_publication_material SHELXTL
_computing_structure_refinement SHELXTL
_computing_structure_solution 'SHELXTL (Sheldrick, 2001)'
_diffrn_ambient_temperature 100(2)
_diffrn_detector_area_resol_mean 9
_diffrn_measured_fraction_theta_full 0.998
_diffrn_measured_fraction_theta_max 0.998
_diffrn_measurement_device_type 'Nonius KappaCCD'
_diffrn_measurement_method '\w scans'
_diffrn_radiation_monochromator graphite
_diffrn_radiation_source 'fine-focus sealed tube'
_diffrn_radiation_type MoK\a
_diffrn_radiation_wavelength 0.71073
_diffrn_reflns_av_R_equivalents 0.0445
_diffrn_reflns_av_sigmaI/netI 0.0370
_diffrn_reflns_limit_h_max 7
_diffrn_reflns_limit_h_min -7
_diffrn_reflns_limit_k_max 15
_diffrn_reflns_limit_k_min -15
_diffrn_reflns_limit_l_max 17
_diffrn_reflns_limit_l_min -17
_diffrn_reflns_number 16640
_diffrn_reflns_theta_full 27.10
_diffrn_reflns_theta_max 27.10
_diffrn_reflns_theta_min 3.04
_diffrn_standards_number 0
_exptl_absorpt_coefficient_mu 0.080
_exptl_absorpt_correction_T_max 0.999
_exptl_absorpt_correction_T_min 0.987
_exptl_absorpt_correction_type multi-scan
_exptl_absorpt_process_details '(SADABS; Sheldrick, 2002)'
_exptl_crystal_colour colorless
_exptl_crystal_density_diffrn 1.277
_exptl_crystal_density_method 'not measured'
_exptl_crystal_description block
_exptl_crystal_F_000 360
_exptl_crystal_size_max 0.35
_exptl_crystal_size_mid 0.14
_exptl_crystal_size_min 0.10
_refine_diff_density_max 0.303
_refine_diff_density_min -0.241
_refine_ls_extinction_method none
_refine_ls_goodness_of_fit_ref 1.054
_refine_ls_hydrogen_treatment refxyz
_refine_ls_matrix_type full
_refine_ls_number_parameters 295
_refine_ls_number_reflns 3929
_refine_ls_number_restraints 0
_refine_ls_restrained_S_all 1.054
_refine_ls_R_factor_all 0.0658
_refine_ls_R_factor_gt 0.0435
_refine_ls_shift/su_max 0.000
_refine_ls_shift/su_mean 0.000
_refine_ls_structure_factor_coef Fsqd
_refine_ls_weighting_details 'calc w=1/[\s^2^(Fo^2^)+(0.0631P)^2^+0.2126P] where P=(Fo^2^+2Fc^2^)/3'
_refine_ls_weighting_scheme calc
_refine_ls_wR_factor_gt 0.1070
_refine_ls_wR_factor_ref 0.1180
_reflns_number_gt 2986
_reflns_number_total 3929
_reflns_threshold_expression I>2\s(I)
_cod_data_source_file wn2033.cif
_cod_data_source_block I
_cod_original_sg_symbol_H-M P-1
_cod_database_code 2209686
_cod_database_fobs_code 2209686

loop_
_symmetry_equiv_pos_as_xyz
'x, y, z'
'-x, -y, -z'

loop_
_atom_site_type_symbol
_atom_site_label
_atom_site_fract_x
_atom_site_fract_y
_atom_site_fract_z
_atom_site_U_iso_or_equiv
_atom_site_adp_type
_atom_site_calc_flag
_atom_site_occupancy
O O1 0.71516(19) 0.94214(10) 0.84915(8) 0.0203(3) Uani d 1
O O2 0.93034(17) 0.66113(9) 0.76998(8) 0.0164(2) Uani d 1
C C1 0.5234(3) 0.77570(16) 0.39114(13) 0.0235(4) Uani d 1
C C2 0.4942(3) 0.82239(17) 0.31283(14) 0.0278(4) Uani d 1
C C3 0.3130(3) 0.88488(15) 0.30532(13) 0.0256(4) Uani d 1
C C4 0.1632(3) 0.90016(17) 0.37623(14) 0.0294(4) Uani d 1
C C5 0.1926(3) 0.85302(16) 0.45491(13) 0.0248(4) Uani d 1
C C6 0.3725(2) 0.79031(13) 0.46332(11) 0.0150(3) Uani d 1
C C7 0.3970(2) 0.73132(13) 0.54281(11) 0.0148(3) Uani d 1
C C8 0.2513(3) 0.60346(15) 0.49369(14) 0.0226(3) Uani d 1
C C9 0.3569(3) 0.80269(14) 0.65819(11) 0.0162(3) Uani d 1
C C10 0.6457(3) 0.72846(14) 0.59208(11) 0.0156(3) Uani d 1
C C11 0.5610(2) 0.75317(13) 0.69957(11) 0.0151(3) Uani d 1
C C12 0.7304(2) 0.83535(13) 0.79788(11) 0.0152(3) Uani d 1
C C13 0.9267(2) 0.78393(13) 0.82920(11) 0.0151(3) Uani d 1
C C14 1.1155(3) 0.83539(14) 0.90786(12) 0.0156(3) Uani d 1
C C15 1.2490(2) 0.74069(13) 0.89947(11) 0.0155(3) Uani d 1
C C16 1.4612(2) 0.73426(14) 0.95788(11) 0.0161(3) Uani d 1
C C17 1.5960(3) 0.83558(15) 1.04495(12) 0.0180(3) Uani d 1
C C18 1.8002(3) 0.82288(15) 1.09605(12) 0.0213(3) Uani d 1
C C19 1.8759(3) 0.70919(16) 1.06393(13) 0.0233(4) Uani d 1
C C20 1.7477(3) 0.60947(16) 0.98018(13) 0.0221(3) Uani d 1
C C21 1.5378(3) 0.61890(14) 0.92435(12) 0.0191(3) Uani d 1
C C22 1.4025(3) 0.51531(15) 0.83589(13) 0.0213(3) Uani d 1
C C23 1.1994(3) 0.52196(14) 0.78131(13) 0.0205(3) Uani d 1
C C24 1.1280(3) 0.63683(14) 0.81503(12) 0.0167(3) Uani d 1
H H1 0.649(4) 0.7266(19) 0.3945(17) 0.040 Uiso d 1
H H2 0.601(4) 0.8095(19) 0.2621(17) 0.040 Uiso d 1
H H3 0.291(4) 0.9190(19) 0.2514(17) 0.040 Uiso d 1
H H4 0.037(4) 0.9440(19) 0.3665(16) 0.040 Uiso d 1
H H5 0.082(4) 0.8621(19) 0.5041(17) 0.040 Uiso d 1
H H8A 0.263(4) 0.5630(19) 0.5459(17) 0.040 Uiso d 1
H H8B 0.296(4) 0.5502(19) 0.4262(17) 0.040 Uiso d 1
H H8C 0.086(4) 0.608(2) 0.4770(17) 0.040 Uiso d 1
H H9A 0.395(4) 0.893(2) 0.6800(17) 0.040 Uiso d 1
H H9B 0.199(4) 0.7793(19) 0.6743(16) 0.040 Uiso d 1
H H10A 0.715(4) 0.6526(19) 0.5585(17) 0.040 Uiso d 1
H H10B 0.760(4) 0.802(2) 0.5975(16) 0.040 Uiso d 1
H H11 0.518(4) 0.677(2) 0.7080(17) 0.040 Uiso d 1
H H14 1.145(3) 0.919(2) 0.9601(17) 0.040 Uiso d 1
H H17 1.541(4) 0.913(2) 1.0653(17) 0.040 Uiso d 1
H H18 1.898(4) 0.8976(19) 1.1555(17) 0.040 Uiso d 1
H H19 2.021(4) 0.7040(19) 1.1029(17) 0.040 Uiso d 1
H H20 1.800(4) 0.531(2) 0.9567(16) 0.040 Uiso d 1
H H22 1.460(4) 0.439(2) 0.8161(17) 0.040 Uiso d 1
H H23 1.104(4) 0.452(2) 0.7224(17) 0.040 Uiso d 1

loop_
_atom_site_aniso_label
_atom_site_aniso_U_11
_atom_site_aniso_U_22
_atom_site_aniso_U_33
_atom_site_aniso_U_12
_atom_site_aniso_U_13
_atom_site_aniso_U_23
O1 0.0249(6) 0.0168(6) 0.0172(5) 0.0051(4) 0.0013(4) 0.0048(4)
O2 0.0168(5) 0.0152(5) 0.0158(5) 0.0033(4) 0.0017(4) 0.0047(4)
C1 0.0238(8) 0.0298(9) 0.0200(8) 0.0076(7) 0.0054(7) 0.0119(7)
C2 0.0280(9) 0.0374(10) 0.0216(8) 0.0023(7) 0.0074(7) 0.0155(8)
C3 0.0304(9) 0.0245(9) 0.0203(8) -0.0049(7) -0.0053(7) 0.0128(7)
C4 0.0306(9) 0.0326(10) 0.0306(9) 0.0117(8) 0.0007(8) 0.0183(8)
C5 0.0237(8) 0.0321(9) 0.0243(8) 0.0108(7) 0.0084(7) 0.0145(7)
C6 0.0150(7) 0.0132(7) 0.0125(7) -0.0015(5) -0.0012(5) 0.0023(6)
C7 0.0150(7) 0.0145(7) 0.0134(7) 0.0005(5) 0.0018(6) 0.0045(6)
C8 0.0236(8) 0.0195(8) 0.0210(8) -0.0038(6) -0.0022(7) 0.0076(7)
C9 0.0146(7) 0.0205(8) 0.0137(7) 0.0039(6) 0.0031(6) 0.0065(6)
C10 0.0162(7) 0.0176(8) 0.0131(7) 0.0052(6) 0.0030(6) 0.0056(6)
C11 0.0162(7) 0.0156(7) 0.0142(7) 0.0022(6) 0.0031(6) 0.0066(6)
C12 0.0179(7) 0.0172(7) 0.0125(6) 0.0022(6) 0.0054(6) 0.0076(6)
C13 0.0188(7) 0.0137(7) 0.0129(7) 0.0023(6) 0.0054(6) 0.0048(6)
C14 0.0174(7) 0.0175(8) 0.0132(7) 0.0021(6) 0.0044(6) 0.0072(6)
C15 0.0166(7) 0.0179(7) 0.0137(7) 0.0020(6) 0.0056(6) 0.0076(6)
C16 0.0167(7) 0.0216(8) 0.0141(7) 0.0039(6) 0.0059(6) 0.0104(6)
C17 0.0174(7) 0.0232(8) 0.0151(7) 0.0033(6) 0.0051(6) 0.0088(6)
C18 0.0183(7) 0.0301(9) 0.0167(7) 0.0019(7) 0.0035(6) 0.0112(7)
C19 0.0172(8) 0.0355(10) 0.0237(8) 0.0067(7) 0.0040(7) 0.0181(7)
C20 0.0213(8) 0.0276(9) 0.0248(8) 0.0097(7) 0.0077(7) 0.0158(7)
C21 0.0195(7) 0.0236(8) 0.0193(7) 0.0055(6) 0.0063(6) 0.0129(7)
C22 0.0260(8) 0.0177(8) 0.0224(8) 0.0074(6) 0.0063(7) 0.0086(6)
C23 0.0240(8) 0.0171(8) 0.0188(7) 0.0030(6) 0.0032(6) 0.0056(6)
C24 0.0164(7) 0.0210(8) 0.0151(7) 0.0033(6) 0.0029(6) 0.0096(6)

loop_
_atom_type_symbol
_atom_type_description
_atom_type_scat_dispersion_real
_atom_type_scat_dispersion_imag
_atom_type_scat_source
C C 0.0033 0.0016 'International Tables Vol C Tables 4.2.6.8 and 6.1.1.4'
H H 0.0000 0.0000 'International Tables Vol C Tables 4.2.6.8 and 6.1.1.4'
O O 0.0106 0.0060 'International Tables Vol C Tables 4.2.6.8 and 6.1.1.4'

loop_
_geom_angle_atom_site_label_1
_geom_angle_atom_site_label_2
_geom_angle_atom_site_label_3
_geom_angle
C24 O2 C13 105.41(11)
C2 C1 C6 121.00(16)
C2 C1 H1 120.5(12)
C6 C1 H1 118.4(12)
C3 C2 C1 120.19(16)
C3 C2 H2 120.4(12)
C1 C2 H2 119.4(12)
C4 C3 C2 119.37(15)
C4 C3 H3 119.4(13)
C2 C3 H3 121.3(13)
C3 C4 C5 120.38(16)
C3 C4 H4 115.8(12)
C5 C4 H4 123.8(12)
C6 C5 C4 120.91(16)
C6 C5 H5 119.0(12)
C4 C5 H5 120.0(12)
C5 C6 C1 118.15(14)
C5 C6 C7 121.50(13)
C1 C6 C7 120.21(13)
C6 C7 C8 109.12(12)
C6 C7 C10 117.14(12)
C8 C7 C10 111.23(12)
C6 C7 C9 119.04(12)
C8 C7 C9 110.97(12)
C10 C7 C9 87.94(10)
C7 C8 H8A 110.4(12)
C7 C8 H8B 112.6(12)
H8A C8 H8B 109.5(17)
C7 C8 H8C 110.8(13)
H8A C8 H8C 106.1(17)
H8B C8 H8C 107.2(17)
C11 C9 C7 88.30(11)
C11 C9 H9A 110.9(12)
C7 C9 H9A 111.7(12)
C11 C9 H9B 117.3(11)
C7 C9 H9B 116.2(12)
H9A C9 H9B 110.8(17)
C7 C10 C11 87.92(11)
C7 C10 H10A 118.4(12)
C11 C10 H10A 119.4(12)
C7 C10 H10B 111.8(11)
C11 C10 H10B 110.8(12)
H10A C10 H10B 107.6(17)
C12 C11 C9 119.85(13)
C12 C11 C10 115.61(12)
C9 C11 C10 88.48(10)
C12 C11 H11 106.7(12)
C9 C11 H11 114.7(12)
C10 C11 H11 110.7(12)
O1 C12 C13 119.93(13)
O1 C12 C11 123.24(13)
C13 C12 C11 116.78(13)
C14 C13 O2 111.37(13)
C14 C13 C12 131.43(14)
O2 C13 C12 117.20(12)
C13 C14 C15 106.21(13)
C13 C14 H14 125.0(12)
C15 C14 H14 128.7(12)
C24 C15 C14 106.14(13)
C24 C15 C16 119.58(14)
C14 C15 C16 134.27(14)
C17 C16 C21 119.52(14)
C17 C16 C15 123.41(14)
C21 C16 C15 117.07(13)
C18 C17 C16 120.09(15)
C18 C17 H17 122.1(13)
C16 C17 H17 117.8(13)
C17 C18 C19 120.68(15)
C17 C18 H18 118.8(12)
C19 C18 H18 120.5(12)
C20 C19 C18 120.34(15)
C20 C19 H19 121.7(12)
C18 C19 H19 118.0(13)
C19 C20 C21 120.84(15)
C19 C20 H20 121.0(13)
C21 C20 H20 118.2(13)
C20 C21 C16 118.52(14)
C20 C21 C22 121.44(15)
C16 C21 C22 120.04(14)
C23 C22 C21 122.51(15)
C23 C22 H22 120.1(13)
C21 C22 H22 117.4(13)
C22 C23 C24 116.54(15)
C22 C23 H23 123.7(12)
C24 C23 H23 119.8(13)
O2 C24 C15 110.85(13)
O2 C24 C23 124.89(14)
C15 C24 C23 124.26(14)

loop_
_geom_bond_atom_site_label_1
_geom_bond_atom_site_label_2
_geom_bond_distance
O1 C12 1.2260(18)
O2 C24 1.3669(18)
O2 C13 1.3914(18)
C1 C2 1.389(2)
C1 C6 1.395(2)
C1 H1 1.00(2)
C2 C3 1.389(3)
C2 H2 0.98(2)
C3 C4 1.377(3)
C3 H3 0.97(2)
C4 C5 1.398(2)
C4 H4 0.98(2)
C5 C6 1.386(2)
C5 H5 0.99(2)
C6 C7 1.5095(19)
C7 C8 1.528(2)
C7 C10 1.5535(19)
C7 C9 1.558(2)
C8 H8A 1.01(2)
C8 H8B 1.00(2)
C8 H8C 0.99(2)
C9 C11 1.541(2)
C9 H9A 1.00(2)
C9 H9B 1.03(2)
C10 C11 1.555(2)
C10 H10A 1.01(2)
C10 H10B 1.02(2)
C11 C12 1.500(2)
C11 H11 0.98(2)
C12 C13 1.466(2)
C13 C14 1.360(2)
C14 C15 1.429(2)
C14 H14 0.97(2)
C15 C24 1.386(2)
C15 C16 1.431(2)
C16 C17 1.415(2)
C16 C21 1.427(2)
C17 C18 1.374(2)
C17 H17 0.97(2)
C18 C19 1.406(2)
C18 H18 1.01(2)
C19 C20 1.371(2)
C19 H19 0.98(2)
C20 C21 1.416(2)
C20 H20 0.97(2)
C21 C22 1.438(2)
C22 C23 1.363(2)
C22 H22 0.96(2)
C23 C24 1.407(2)
C23 H23 0.97(2)

loop_
_geom_hbond_atom_site_label_D
_geom_hbond_atom_site_label_H
_geom_hbond_atom_site_label_A
_geom_hbond_site_symmetry_A
_geom_hbond_distance_DH
_geom_hbond_distance_HA
_geom_hbond_distance_DA
_geom_hbond_angle_DHA
_geom_hbond_publ_flag
C3 H3 O1 2_676 0.97(2) 2.53(2) 3.482(2) 165(2) yes
C14 H14 O1 2_777 0.97(2) 2.49(2) 3.341(2) 146(2) yes
C17 H17 O1 2_777 0.97(2) 2.49(2) 3.381(2) 153(2) yes

loop_
_geom_torsion_atom_site_label_1
_geom_torsion_atom_site_label_2
_geom_torsion_atom_site_label_3
_geom_torsion_atom_site_label_4
_geom_torsion
C6 C1 C2 C3 0.1(3)
C1 C2 C3 C4 0.1(3)
C2 C3 C4 C5 -0.1(3)
C3 C4 C5 C6 0.1(3)
C4 C5 C6 C1 0.1(2)
C4 C5 C6 C7 -175.67(15)
C2 C1 C6 C5 -0.1(2)
C2 C1 C6 C7 175.67(15)
C5 C6 C7 C8 85.69(18)
C1 C6 C7 C8 -89.98(17)
C5 C6 C7 C10 -146.84(14)
C1 C6 C7 C10 37.49(19)
C5 C6 C7 C9 -43.05(19)
C1 C6 C7 C9 141.28(14)
C6 C7 C9 C11 -140.50(13)
C8 C7 C9 C11 91.61(13)
C10 C7 C9 C11 -20.37(10)
C6 C7 C10 C11 142.00(13)
C8 C7 C10 C11 -91.56(13)
C9 C7 C10 C11 20.17(10)
C7 C9 C11 C12 139.24(13)
C7 C9 C11 C10 20.34(10)
C7 C10 C11 C12 -143.05(13)
C7 C10 C11 C9 -20.40(10)
C9 C11 C12 O1 0.5(2)
C10 C11 C12 O1 104.50(16)
C9 C11 C12 C13 -176.81(12)
C10 C11 C12 C13 -72.86(16)
C24 O2 C13 C14 0.54(15)
C24 O2 C13 C12 -179.98(12)
O1 C12 C13 C14 -2.7(2)
C11 C12 C13 C14 174.77(14)
O1 C12 C13 O2 177.96(12)
C11 C12 C13 O2 -4.59(18)
O2 C13 C14 C15 -0.15(16)
C12 C13 C14 C15 -179.54(14)
C13 C14 C15 C24 -0.29(15)
C13 C14 C15 C16 -179.09(15)
C24 C15 C16 C17 179.90(13)
C14 C15 C16 C17 -1.4(2)
C24 C15 C16 C21 0.46(19)
C14 C15 C16 C21 179.14(15)
C21 C16 C17 C18 0.6(2)
C15 C16 C17 C18 -178.86(13)
C16 C17 C18 C19 -1.1(2)
C17 C18 C19 C20 0.7(2)
C18 C19 C20 C21 0.2(2)
C19 C20 C21 C16 -0.7(2)
C19 C20 C21 C22 179.54(14)
C17 C16 C21 C20 0.3(2)
C15 C16 C21 C20 179.75(13)
C17 C16 C21 C22 -179.91(13)
C15 C16 C21 C22 -0.5(2)
C20 C21 C22 C23 179.63(15)
C16 C21 C22 C23 -0.2(2)
C21 C22 C23 C24 0.7(2)
C13 O2 C24 C15 -0.72(15)
C13 O2 C24 C23 178.80(14)
C14 C15 C24 O2 0.64(16)
C16 C15 C24 O2 179.66(12)
C14 C15 C24 C23 -178.89(14)
C16 C15 C24 C23 0.1(2)
C22 C23 C24 O2 179.81(13)
C22 C23 C24 C15 -0.7(2)
